data_7131696
loop_
_publ_author_name
'Han, Xiao'
'Cheng, Puxin'
'Han, Wenqing'
'Shi, Rongchao'
'Guan, Junjie'
'Li, Geng'
'Xu, Jialiang'

_publ_section_title
;
 Circularly polarized luminescence and nonlinear optical harmonic
 generation based on chiral zinc halides.
;
_journal_issue 48
_journal_name_full 'Chemical communications (Cambridge, England)'
_journal_page_first 7447
_journal_page_last 7450
_journal_paper_doi 10.1039/d3cc01461d
_journal_volume 59
_journal_year 2023
_chemical_absolute_configuration rmad
_chemical_formula_moiety 'Cl4 Zn, C5 H14 N2'
_chemical_formula_sum 'C5 H14 Cl4 N2 Zn'
_chemical_formula_weight 309.39
_chemical_name_systematic S-MP-ZnCl
_space_group_crystal_system monoclinic
_space_group_IT_number 4
_space_group_name_Hall 'P 2yb'
_space_group_name_H-M_alt 'P 1 21 1'
_symmetry_Int_Tables_number 4
_atom_sites_solution_primary dual
_audit_creation_date 2023-02-04
_audit_creation_method
;
Olex2 1.5-beta
(compiled 2022.04.07 svn.rca3783a0 for OlexSys, GUI svn.r6498)
;
_audit_update_record
;
2023-02-13 deposited with the CCDC.	2023-05-23 downloaded from the CCDC.
;
_cell_angle_alpha 90
_cell_angle_beta 90.02(3)
_cell_angle_gamma 90
_cell_formula_units_Z 8
_cell_length_a 11.6567(4)
_cell_length_b 12.1248(4)
_cell_length_c 16.4859(5)
_cell_measurement_reflns_used 14198
_cell_measurement_temperature 100
_cell_measurement_theta_max 31.2640
_cell_measurement_theta_min 3.7550
_cell_volume 2330.04(13)
_computing_cell_refinement 'CrysAlisPro 1.171.40.84a (Rigaku OD, 2020)'
_computing_data_collection 'CrysAlisPro 1.171.40.84a (Rigaku OD, 2020)'
_computing_data_reduction 'CrysAlisPro 1.171.40.84a (Rigaku OD, 2020)'
_computing_molecular_graphics 'Olex2 1.5-beta (Dolomanov et al., 2009)'
_computing_publication_material 'Olex2 1.5-beta (Dolomanov et al., 2009)'
_computing_structure_refinement 'olex2.refine 1.5-beta (Bourhis et al., 2015)'
_computing_structure_solution 'SHELXT 2014/4 (Sheldrick, 2014)'
_diffrn_ambient_environment N~2~
_diffrn_ambient_temperature 100
_diffrn_detector 'Hybrid Pixel Array Detector'
_diffrn_detector_area_resol_mean 10.0000
_diffrn_measured_fraction_theta_full 0.9930
_diffrn_measured_fraction_theta_max 0.8794
_diffrn_measurement_details
;
List of Runs (angles in degrees, time in seconds):

  # Type    Start    End  Width  t~exp~   \w     \q     \k     \f   Frames
#--------------------------------------------------------------------------
  1  \w    -36.00 -10.00   0.50    2.37    --   -0.30 -37.00   8.00   52
  2  \w     34.00  59.00   0.50    2.37    --   -0.30  37.00 164.00   50
  3  \w    -40.00  23.00   0.50    2.37    --   -0.30 -82.00  30.00  126
  4  \w     -9.00  17.00   0.50    2.37    --   -0.30  57.00 -30.00   52
  5  \w     45.00  88.00   0.50    2.37    --   -0.30  57.00 -30.00   86
  6  \w    -31.00  46.00   0.50    2.37    --   -0.30  77.00-180.00  154
;
_diffrn_measurement_device 'four-circle diffractometer'
_diffrn_measurement_device_type 'XtaLAB AFC12 (RINC): Kappa single'
_diffrn_measurement_method '\w scans'
_diffrn_orient_matrix_type 'CrysAlisPro convention (1999,Acta A55,543-557)'
_diffrn_orient_matrix_UB_11 -0.0192210000
_diffrn_orient_matrix_UB_12 0.0555272000
_diffrn_orient_matrix_UB_13 -0.0011431000
_diffrn_orient_matrix_UB_21 -0.0506773000
_diffrn_orient_matrix_UB_22 -0.0169047000
_diffrn_orient_matrix_UB_23 -0.0203853000
_diffrn_orient_matrix_UB_31 -0.0275989000
_diffrn_orient_matrix_UB_32 -0.0074839000
_diffrn_orient_matrix_UB_33 0.0378734000
_diffrn_radiation_monochromator mirror
_diffrn_radiation_probe x-ray
_diffrn_radiation_type 'Mo K\a'
_diffrn_radiation_wavelength 0.71073
_diffrn_reflns_av_R_equivalents 0.0299
_diffrn_reflns_av_unetI/netI 0.0434
_diffrn_reflns_Laue_measured_fraction_full 0.9930
_diffrn_reflns_Laue_measured_fraction_max 0.8794
_diffrn_reflns_limit_h_max 16
_diffrn_reflns_limit_h_min -15
_diffrn_reflns_limit_k_max 16
_diffrn_reflns_limit_k_min -17
_diffrn_reflns_limit_l_max 22
_diffrn_reflns_limit_l_min -22
_diffrn_reflns_number 25218
_diffrn_reflns_point_group_measured_fraction_full 0.9071
_diffrn_reflns_point_group_measured_fraction_max 0.7618
_diffrn_reflns_theta_full 25.2417
_diffrn_reflns_theta_max 31.00
_diffrn_reflns_theta_min 3.71
_diffrn_source 'Rotating-anode X-ray tube (dual wavelength)'
_diffrn_source_type 'Rigaku (Mo) X-ray DW Source'
_exptl_absorpt_coefficient_mu 2.980
_exptl_absorpt_correction_T_max 1.00000
_exptl_absorpt_correction_T_min 0.86225
_exptl_absorpt_correction_type multi-scan
_exptl_absorpt_process_details
;
CrysAlisPro 1.171.40.84a (Rigaku Oxford Diffraction, 2020)
Empirical absorption correction using spherical harmonics,
implemented in SCALE3 ABSPACK scaling algorithm.
;
_exptl_crystal_colour 'clear light colourless'
_exptl_crystal_colour_lustre clear
_exptl_crystal_colour_modifier light
_exptl_crystal_colour_primary colourless
_exptl_crystal_density_diffrn 1.764
_exptl_crystal_description plate
_exptl_crystal_F_000 1255.804
_exptl_crystal_size_max 0.4
_exptl_crystal_size_mid 0.3
_exptl_crystal_size_min 0.2
_refine_diff_density_max 0.4484
_refine_diff_density_min -0.4526
_refine_diff_density_rms 0.0894
_refine_ls_abs_structure_details 'Hooft, R.W.W., Straver, L.H., Spek, A.L. (2010). J. Appl. Cryst., 43, 665-668.'
_refine_ls_abs_structure_Flack -0.001(6)
_refine_ls_d_res_high 0.6901
_refine_ls_d_res_low 5.4953
_refine_ls_goodness_of_fit_ref 1.0239
_refine_ls_hydrogen_treatment constr
_refine_ls_matrix_type full
_refine_ls_number_constraints 84
_refine_ls_number_parameters 438
_refine_ls_number_reflns 11317
_refine_ls_number_restraints 1
_refine_ls_restrained_S_all 1.0239
_refine_ls_R_factor_all 0.0286
_refine_ls_R_factor_gt 0.0258
_refine_ls_shift/su_max -0.0005
_refine_ls_shift/su_mean 0.0001
_refine_ls_structure_factor_coef Fsqd
_refine_ls_weighting_details 'w=1/[\s^2^(Fo^2^)+(0.0143P)^2^+0.5476P] where P=(Fo^2^+2Fc^2^)/3'
_refine_ls_weighting_scheme calc
_refine_ls_wR_factor_gt 0.0567
_refine_ls_wR_factor_ref 0.0573
_reflns_Friedel_coverage 0.634
_reflns_limit_h_max 16
_reflns_limit_h_min -16
_reflns_limit_k_max 16
_reflns_limit_k_min -17
_reflns_limit_l_max 22
_reflns_limit_l_min -22
_reflns_number_gt 10564
_reflns_number_total 11317
_reflns_threshold_expression I>=2u(I)
_cod_data_source_file d3cc01461d2.cif
_cod_data_source_block s-zn-Cl
_cod_depositor_comments
;
Adding full bibliography for 7131695--7131696.cif.

2024-09-02
Z value and formula fixed to values more according to usual
chemical conventions.                 miguel
;
_cod_original_formula_sum 'C20 H56 Cl16 N8 Zn4'
_cod_original_formula_weight 1237.545
_cod_original_formula_moiety '4(Cl4 Zn), 4(C5 H14 N2)'
_cod_original_formula_units_Z 2
_cod_original_sg_symbol_Hall ' P 2yb'
_cod_database_code 7131696
_olex2_refinement_description
;
1. Twinned data refinement
 Scales: 0.957
 0.043
2. Fixed Uiso
 At 1.2 times of:
  All C(H) groups, All C(H,H) groups, All N(H,H) groups
 At 1.5 times of:
  All C(H,H,H) groups
3.a Ternary CH refined with riding coordinates:
 C7(H7), C17(H17), C2(H2), C12(H12)
3.b Secondary CH2 refined with riding coordinates:
 N8(H8a,H8b), N4(H4a,H4b), N2(H2a,H2b), N3(H3a,H3b), N1(H1a,H1b), N5(H5c,H5d),
 N6(H6d,H6e), N7(H7a,H7b), C15(H15a,H15b), C5(H5a,H5b), C14(H14a,H14b),
 C10(H10a,H10b), C19(H19a,H19b), C13(H13a,H13b), C4(H4c,H4d), C9(H9a,H9b),
 C20(H20a,H20b), C3(H3c,H3d), C8(H8c,H8d), C18(H18a,H18b)
3.c Idealised Me refined as rotating group:
 C6(H6a,H6b,H6c), C16(H16a,H16b,H16c), C11(H11a,H11b,H11c), C1(H1c,H1d,H1e)
;
_olex2_submission_special_instructions 'No special instructions were received'
_oxdiff_exptl_absorpt_empirical_details
;
Empirical correction (ABSPACK) includes:
- Absorption correction using spherical harmonics
- Frame scaling
;
_oxdiff_exptl_absorpt_empirical_full_max 1.182
_oxdiff_exptl_absorpt_empirical_full_min 0.894

loop_
_space_group_symop_id
_space_group_symop_operation_xyz
1 x,y,z
2 -x,y+1/2,-z

loop_
_atom_site_label
_atom_site_type_symbol
_atom_site_fract_x
_atom_site_fract_y
_atom_site_fract_z
_atom_site_U_iso_or_equiv
_atom_site_adp_type
_atom_site_occupancy
_atom_site_refinement_flags_posn
Zn2 Zn 0.55320(3) 0.745503(18) 0.261931(16) 0.01090(6) Uani 1.000000 .
Zn3 Zn 0.04666(3) 0.935912(18) -0.002171(17) 0.01083(6) Uani 1.000000 .
Zn1 Zn 0.45892(3) 0.237290(18) 0.234554(17) 0.01124(6) Uani 1.000000 .
Zn4 Zn 0.03518(3) 0.993431(18) 0.506744(18) 0.01189(7) Uani 1.000000 .
Cl9 Cl 0.15722(6) 0.78471(5) -0.00692(4) 0.01511(13) Uani 1.000000 .
Cl5 Cl 0.63710(6) 0.57805(4) 0.25331(4) 0.01355(13) Uani 1.000000 .
Cl14 Cl 0.13437(6) 0.83344(5) 0.51532(4) 0.01614(14) Uani 1.000000 .
Cl7 Cl 0.65868(6) 0.90080(4) 0.25237(4) 0.01340(13) Uani 1.000000 .
Cl6 Cl 0.42003(5) 0.74744(5) 0.16106(3) 0.01262(11) Uani 1.000000 .
Cl13 Cl -0.06831(6) 0.93042(5) 0.11006(3) 0.01231(12) Uani 1.000000 .
Cl8 Cl 0.46921(6) 0.74962(4) 0.38751(3) 0.01332(11) Uani 1.000000 .
Cl11 Cl 0.56856(5) 0.24256(5) 0.11938(3) 0.01379(12) Uani 1.000000 .
Cl17 Cl -0.08141(6) 1.00435(4) 0.61738(4) 0.01382(13) Uani 1.000000 .
Cl12 Cl 0.13761(6) 1.10071(4) 0.00162(4) 0.01357(13) Uani 1.000000 .
Cl10 Cl -0.07517(5) 0.93681(5) -0.11141(3) 0.01213(11) Uani 1.000000 .
Cl1 Cl 0.36740(6) 0.07427(4) 0.24191(4) 0.01632(13) Uani 1.000000 .
Cl4 Cl 0.58161(5) 0.24700(5) 0.34186(3) 0.01303(11) Uani 1.000000 .
Cl3 Cl 0.34701(6) 0.38919(4) 0.23673(4) 0.01501(13) Uani 1.000000 .
Cl15 Cl -0.07396(6) 0.98193(5) 0.38990(4) 0.01327(12) Uani 1.000000 .
Cl16 Cl 0.14589(7) 1.14335(5) 0.49729(4) 0.01909(15) Uani 1.000000 .
N8 N 0.01894(19) 0.72729(18) 0.66821(13) 0.0117(5) Uani 1.000000 .
H8a H 0.02097(19) 0.77693(18) 0.62603(13) 0.0140(6) Uiso 1.000000 R
H8b H 0.01637(19) 0.65764(18) 0.64614(13) 0.0140(6) Uiso 1.000000 R
N4 N 0.4736(2) 0.48244(18) -0.08460(13) 0.0113(4) Uani 1.000000 .
H4a H 0.4747(2) 0.43721(18) -0.12940(13) 0.0136(5) Uiso 1.000000 R
H4b H 0.4749(2) 0.55420(18) -0.10272(13) 0.0136(5) Uiso 1.000000 R
N2 N 0.5359(2) 0.01156(18) 0.41802(13) 0.0148(5) Uani 1.000000 .
H2a H 0.5418(2) -0.06167(18) 0.40404(13) 0.0177(6) Uiso 1.000000 R
H2b H 0.5399(2) 0.05267(18) 0.37119(13) 0.0177(6) Uiso 1.000000 R
N3 N 0.4712(2) 0.50815(19) 0.08844(13) 0.0132(5) Uani 1.000000 .
H3a H 0.4704(2) 0.43565(19) 0.10489(13) 0.0159(6) Uiso 1.000000 R
H3b H 0.4707(2) 0.55174(19) 0.13411(13) 0.0159(6) Uiso 1.000000 R
N1 N 0.5147(2) -0.01296(19) 0.59018(13) 0.0115(4) Uani 1.000000 .
H1a H 0.5072(2) 0.05781(19) 0.60962(13) 0.0138(5) Uiso 1.000000 R
H1b H 0.5114(2) -0.06006(19) 0.63387(13) 0.0138(5) Uiso 1.000000 R
N5 N 0.01124(19) 0.7479(2) 0.32774(12) 0.0109(4) Uani 1.000000 .
H5c H -0.00170(19) 0.7973(2) 0.36913(12) 0.0131(5) Uiso 1.000000 R
H5d H 0.04092(19) 0.6845(2) 0.35002(12) 0.0131(5) Uiso 1.000000 R
N6 N 0.0072(2) 0.68724(18) 0.15960(13) 0.0114(5) Uani 1.000000 .
H6d H 0.0206(2) 0.63612(18) 0.11945(13) 0.0137(5) Uiso 1.000000 R
H6e H -0.0204(2) 0.75027(18) 0.13546(13) 0.0137(5) Uiso 1.000000 R
N7 N 0.0160(2) 0.68525(18) 0.83874(13) 0.0116(5) Uani 1.000000 .
H7a H 0.0185(2) 0.75624(18) 0.85836(13) 0.0139(5) Uiso 1.000000 R
H7b H 0.0136(2) 0.63801(18) 0.88237(13) 0.0139(5) Uiso 1.000000 R
C15 C -0.1000(2) 0.7221(2) 0.28629(16) 0.0142(6) Uani 1.000000 .
H15a H -0.1349(2) 0.7911(2) 0.26572(16) 0.0170(7) Uiso 1.000000 R
H15b H -0.1538(2) 0.6886(2) 0.32569(16) 0.0170(7) Uiso 1.000000 R
C5 C 0.4156(3) -0.0371(2) 0.53531(16) 0.0130(6) Uani 1.000000 .
H5a H 0.3429(3) -0.0203(2) 0.56382(16) 0.0156(7) Uiso 1.000000 R
H5b H 0.4154(3) -0.1164(2) 0.52118(16) 0.0156(7) Uiso 1.000000 R
C14 C -0.0806(3) 0.6433(2) 0.21656(16) 0.0149(6) Uani 1.000000 .
H14a H -0.1537(3) 0.6318(2) 0.18714(16) 0.0179(7) Uiso 1.000000 R
H14b H -0.0550(3) 0.5711(2) 0.23793(16) 0.0179(7) Uiso 1.000000 R
C7 C 0.1281(2) 0.7385(2) 0.71674(14) 0.0114(5) Uani 1.000000 .
H7 H 0.1926(2) 0.7119(2) 0.68187(14) 0.0137(6) Uiso 1.000000 R
C10 C -0.0885(2) 0.7460(2) 0.71596(14) 0.0134(5) Uani 1.000000 .
H10a H -0.0919(2) 0.8238(2) 0.73412(14) 0.0161(6) Uiso 1.000000 R
H10b H -0.1562(2) 0.7314(2) 0.68134(14) 0.0161(6) Uiso 1.000000 R
C19 C 0.5783(2) 0.5298(2) 0.04135(16) 0.0139(5) Uani 1.000000 .
H19a H 0.6460(2) 0.5111(2) 0.07492(16) 0.0167(6) Uiso 1.000000 R
H19b H 0.5827(2) 0.6091(2) 0.02743(16) 0.0167(6) Uiso 1.000000 R
C13 C 0.1169(2) 0.7128(2) 0.20143(15) 0.0129(6) Uani 1.000000 .
H13a H 0.1499(2) 0.6443(2) 0.22430(15) 0.0155(7) Uiso 1.000000 R
H13b H 0.1724(2) 0.7435(2) 0.16199(15) 0.0155(7) Uiso 1.000000 R
C17 C 0.3625(3) 0.4632(2) -0.03857(16) 0.0121(6) Uani 1.000000 .
H17 H 0.2984(3) 0.4921(2) -0.07282(16) 0.0146(7) Uiso 1.000000 R
C4 C 0.4230(3) 0.0312(2) 0.45833(16) 0.0152(5) Uani 1.000000 .
H4c H 0.3599(3) 0.0105(2) 0.42110(16) 0.0182(7) Uiso 1.000000 R
H4d H 0.4149(3) 0.1104(2) 0.47168(16) 0.0182(7) Uiso 1.000000 R
C9 C -0.0906(2) 0.6705(2) 0.78865(15) 0.0125(5) Uani 1.000000 .
H9a H -0.0961(2) 0.5930(2) 0.77027(15) 0.0150(6) Uiso 1.000000 R
H9b H -0.1589(2) 0.6870(2) 0.82219(15) 0.0150(6) Uiso 1.000000 R
C2 C 0.6309(3) -0.0243(2) 0.55046(18) 0.0141(6) Uani 1.000000 .
H2 H 0.6881(3) 0.0101(2) 0.58792(18) 0.0169(7) Uiso 1.000000 R
C6 C 0.1528(2) 0.8579(2) 0.73822(16) 0.0144(5) Uani 1.000000 .
H6a H 0.1546(17) 0.9023(4) 0.6886(2) 0.0217(8) Uiso 1.000000 GR
H6b H 0.0924(9) 0.8857(5) 0.7742(10) 0.0217(8) Uiso 1.000000 GR
H6c H 0.2271(8) 0.8629(3) 0.7657(11) 0.0217(8) Uiso 1.000000 GR
C20 C 0.5796(3) 0.4617(2) -0.03564(16) 0.0122(6) Uani 1.000000 .
H20a H 0.5843(3) 0.3824(2) -0.02162(16) 0.0147(7) Uiso 1.000000 R
H20b H 0.6482(3) 0.4809(2) -0.06819(16) 0.0147(7) Uiso 1.000000 R
C16 C 0.3411(2) 0.3411(2) -0.02535(16) 0.0145(5) Uani 1.000000 .
H16a H 0.3371(18) 0.3036(3) -0.07793(16) 0.0218(8) Uiso 1.000000 GR
H16b H 0.4038(9) 0.3098(4) 0.0068(10) 0.0218(8) Uiso 1.000000 GR
H16c H 0.2684(9) 0.3311(2) 0.0037(11) 0.0218(8) Uiso 1.000000 GR
C3 C 0.6331(2) 0.0419(2) 0.47233(16) 0.0165(6) Uani 1.000000 .
H3c H 0.7065(2) 0.0285(2) 0.44379(16) 0.0198(7) Uiso 1.000000 R
H3d H 0.6286(2) 0.1215(2) 0.48534(16) 0.0198(7) Uiso 1.000000 R
C8 C 0.1218(2) 0.6630(2) 0.79027(15) 0.0120(5) Uani 1.000000 .
H8c H 0.1903(2) 0.6746(2) 0.82475(15) 0.0144(6) Uiso 1.000000 R
H8d H 0.1217(2) 0.5852(2) 0.77212(15) 0.0144(6) Uiso 1.000000 R
C18 C 0.3654(2) 0.5313(2) 0.03921(16) 0.0143(5) Uani 1.000000 .
H18a H 0.3631(2) 0.6107(2) 0.02521(16) 0.0172(6) Uiso 1.000000 R
H18b H 0.2966(2) 0.5143(2) 0.07212(16) 0.0172(6) Uiso 1.000000 R
C12 C 0.0963(2) 0.7959(2) 0.26932(15) 0.0126(5) Uani 1.000000 .
H12 H 0.0631(2) 0.8646(2) 0.24534(15) 0.0152(6) Uiso 1.000000 R
C11 C 0.2068(3) 0.8248(3) 0.31213(18) 0.0243(7) Uani 1.000000 .
H11a H 0.1914(4) 0.8797(14) 0.3544(10) 0.0365(10) Uiso 1.000000 GR
H11b H 0.2392(10) 0.7583(4) 0.3369(12) 0.0365(10) Uiso 1.000000 GR
H11c H 0.2615(8) 0.8551(18) 0.2729(3) 0.0365(10) Uiso 1.000000 GR
C1 C 0.6648(3) -0.1438(2) 0.54062(17) 0.0173(6) Uani 1.000000 .
H1c H 0.6114(11) -0.1802(5) 0.5034(10) 0.0259(8) Uiso 1.000000 GR
H1d H 0.7428(7) -0.1480(2) 0.5186(12) 0.0259(8) Uiso 1.000000 GR
H1e H 0.6623(17) -0.1806(5) 0.5935(3) 0.0259(8) Uiso 1.000000 GR

loop_
_atom_site_aniso_label
_atom_site_aniso_U_11
_atom_site_aniso_U_22
_atom_site_aniso_U_33
_atom_site_aniso_U_12
_atom_site_aniso_U_13
_atom_site_aniso_U_23
Zn2 0.01294(15) 0.01021(14) 0.00956(12) 0.00034(13) -0.00015(10) 0.00059(12)
Zn3 0.01146(15) 0.01128(15) 0.00974(13) 0.00038(13) 0.00027(11) -0.00082(12)
Zn1 0.01226(15) 0.01142(15) 0.01004(12) -0.00018(13) 0.00001(10) 0.00074(12)
Zn4 0.01295(15) 0.01190(15) 0.01083(14) -0.00126(13) 0.00010(12) 0.00100(12)
Cl9 0.0154(3) 0.0160(3) 0.0139(3) 0.0050(3) -0.0006(2) -0.0020(2)
Cl5 0.0131(3) 0.0117(3) 0.0159(3) 0.0018(2) 0.0015(2) 0.0001(2)
Cl14 0.0189(3) 0.0166(3) 0.0129(3) 0.0046(3) 0.0035(2) 0.0042(2)
Cl7 0.0130(3) 0.0125(3) 0.0147(3) -0.0014(2) -0.0016(2) 0.0011(2)
Cl6 0.0142(3) 0.0124(3) 0.0113(2) -0.0000(3) -0.0017(2) -0.0010(2)
Cl13 0.0143(3) 0.0119(3) 0.0108(3) 0.0011(3) 0.0026(2) -0.0004(2)
Cl8 0.0205(3) 0.0104(3) 0.0092(2) 0.0004(3) 0.0013(2) -0.0002(2)
Cl11 0.0169(3) 0.0133(3) 0.0111(2) -0.0003(3) 0.0029(2) 0.0005(3)
Cl17 0.0141(3) 0.0145(3) 0.0129(3) -0.0020(3) 0.0018(2) -0.0011(2)
Cl12 0.0139(3) 0.0136(3) 0.0132(3) -0.0024(2) 0.0001(2) -0.0006(2)
Cl10 0.0129(3) 0.0132(3) 0.0102(3) -0.0001(3) -0.0013(2) -0.0012(3)
Cl1 0.0159(3) 0.0133(3) 0.0198(3) -0.0028(2) 0.0005(2) 0.0005(2)
Cl4 0.0137(3) 0.0141(3) 0.0113(2) 0.0001(3) -0.0023(2) 0.0003(3)
Cl3 0.0141(3) 0.0145(3) 0.0164(3) 0.0027(2) 0.0021(2) 0.0033(2)
Cl15 0.0167(3) 0.0121(3) 0.0110(3) 0.0005(3) -0.0030(2) -0.0004(2)
Cl16 0.0193(4) 0.0172(4) 0.0208(3) -0.0072(3) -0.0010(3) 0.0026(3)
N8 0.0136(11) 0.0117(12) 0.0098(9) -0.0011(9) 0.0008(8) 0.0010(8)
N4 0.0142(12) 0.0111(11) 0.0088(10) -0.0024(9) -0.0004(8) -0.0004(8)
N2 0.0207(13) 0.0110(12) 0.0126(11) 0.0016(10) 0.0029(9) 0.0012(9)
N3 0.0134(11) 0.0152(12) 0.0111(10) -0.0038(9) 0.0003(8) -0.0019(9)
N1 0.0164(12) 0.0102(10) 0.0080(9) 0.0013(10) 0.0002(8) 0.0003(9)
N5 0.0104(10) 0.0113(11) 0.0111(9) 0.0001(10) 0.0011(8) 0.0000(9)
N6 0.0150(12) 0.0126(12) 0.0068(10) 0.0003(9) -0.0008(8) -0.0025(8)
N7 0.0149(12) 0.0117(12) 0.0083(10) -0.0028(9) 0.0012(8) -0.0001(8)
C15 0.0089(13) 0.0202(16) 0.0135(12) 0.0006(10) 0.0010(9) -0.0002(10)
C5 0.0105(14) 0.0153(16) 0.0134(12) 0.0013(10) 0.0002(10) 0.0013(9)
C14 0.0183(14) 0.0136(14) 0.0129(12) -0.0051(11) 0.0011(10) -0.0006(10)
C7 0.0080(11) 0.0135(13) 0.0128(11) 0.0010(11) 0.0013(9) -0.0001(11)
C10 0.0123(12) 0.0162(13) 0.0117(11) 0.0018(12) -0.0013(9) 0.0008(11)
C19 0.0129(13) 0.0157(14) 0.0132(12) -0.0042(10) -0.0002(10) -0.0018(10)
C13 0.0107(13) 0.0205(16) 0.0075(11) 0.0007(10) -0.0014(9) -0.0022(10)
C17 0.0087(13) 0.0157(16) 0.0120(12) -0.0011(9) -0.0005(10) 0.0010(9)
C4 0.0153(14) 0.0145(14) 0.0156(13) 0.0027(11) -0.0009(10) 0.0006(10)
C9 0.0106(13) 0.0163(14) 0.0107(11) -0.0038(11) 0.0002(9) 0.0003(10)
C2 0.0092(13) 0.0142(14) 0.0190(13) 0.0012(10) -0.0005(10) -0.0007(10)
C6 0.0143(14) 0.0111(13) 0.0179(13) -0.0052(10) 0.0014(10) -0.0018(10)
C20 0.0107(14) 0.0159(16) 0.0101(12) 0.0004(10) 0.0020(10) -0.0025(9)
C16 0.0149(14) 0.0152(14) 0.0135(12) -0.0030(10) -0.0024(10) -0.0007(10)
C3 0.0137(14) 0.0186(15) 0.0171(13) -0.0021(11) 0.0015(10) 0.0030(11)
C8 0.0104(12) 0.0140(14) 0.0116(12) -0.0012(10) -0.0015(9) 0.0012(10)
C18 0.0135(13) 0.0138(14) 0.0156(13) 0.0006(10) 0.0024(10) -0.0020(10)
C12 0.0135(13) 0.0157(14) 0.0087(11) -0.0050(11) 0.0017(9) 0.0009(10)
C11 0.0147(15) 0.041(2) 0.0175(14) -0.0096(14) 0.0016(11) -0.0065(13)
C1 0.0163(14) 0.0157(14) 0.0198(14) 0.0051(11) -0.0019(11) 0.0007(11)

loop_
_atom_type_symbol
_atom_type_scat_dispersion_real
_atom_type_scat_dispersion_imag
_atom_type_scat_Cromer_Mann_a1
_atom_type_scat_Cromer_Mann_a2
_atom_type_scat_Cromer_Mann_a3
_atom_type_scat_Cromer_Mann_a4
_atom_type_scat_Cromer_Mann_b1
_atom_type_scat_Cromer_Mann_b2
_atom_type_scat_Cromer_Mann_b3
_atom_type_scat_Cromer_Mann_b4
_atom_type_scat_Cromer_Mann_c
_atom_type_scat_source
_atom_type_scat_dispersion_source
C 0.00347 0.00161 2.31000 1.02000 1.58860 0.86500 20.84390 10.20750 0.56870 51.65120 0.21560 'International Tables Volume C Table 6.1.1.4 (pp. 500-502)' 'Henke, Gullikson and Davis, At. Data and Nucl. Data Tables, 1993, 54, 2'
Cl 0.14873 0.16029 11.46040 7.19640 6.25560 1.64550 0.01040 1.16620 18.51940 47.77840 -9.55740 'International Tables Volume C Table 6.1.1.4 (pp. 500-502)' 'Henke, Gullikson and Davis, At. Data and Nucl. Data Tables, 1993, 54, 2'
H 0.00000 0.00000 0.49300 0.32291 0.14019 0.04081 10.51090 26.12570 3.14236 57.79970 0.00304 'International Tables Volume C Table 6.1.1.4 (pp. 500-502)' 'Henke, Gullikson and Davis, At. Data and Nucl. Data Tables, 1993, 54, 2'
N 0.00653 0.00323 12.21260 3.13220 2.01250 1.16630 0.00570 9.89330 28.99750 0.58260 -11.52900 'International Tables Volume C Table 6.1.1.4 (pp. 500-502)' 'Henke, Gullikson and Davis, At. Data and Nucl. Data Tables, 1993, 54, 2'
Zn 0.31207 1.46666 14.07430 7.03180 5.16520 2.41000 3.26550 0.23330 10.31630 58.70970 1.30410 'International Tables Volume C Table 6.1.1.4 (pp. 500-502)' 'Henke, Gullikson and Davis, At. Data and Nucl. Data Tables, 1993, 54, 2'

loop_
_geom_angle_atom_site_label_1
_geom_angle_atom_site_label_2
_geom_angle_atom_site_label_3
_geom_angle
_geom_angle_site_symmetry_1
_geom_angle_site_symmetry_3
_geom_angle_publ_flag
Cl7 Zn2 Cl5 120.69(3) . . ?
Cl6 Zn2 Cl5 105.00(2) . . ?
Cl6 Zn2 Cl7 108.20(2) . . ?
Cl8 Zn2 Cl5 105.17(2) . . ?
Cl8 Zn2 Cl7 106.15(2) . . ?
Cl8 Zn2 Cl6 111.64(3) . . ?
Cl13 Zn3 Cl9 109.97(2) . . ?
Cl12 Zn3 Cl9 116.98(3) . . ?
Cl12 Zn3 Cl13 106.15(2) . . ?
Cl10 Zn3 Cl9 109.41(2) . . ?
Cl10 Zn3 Cl13 105.83(3) . . ?
Cl10 Zn3 Cl12 107.92(2) . . ?
Cl1 Zn1 Cl11 109.51(2) . . ?
Cl4 Zn1 Cl11 106.98(3) . . ?
Cl4 Zn1 Cl1 107.54(3) . . ?
Cl3 Zn1 Cl11 108.24(2) . . ?
Cl3 Zn1 Cl1 116.23(3) . . ?
Cl3 Zn1 Cl4 107.96(2) . . ?
Cl17 Zn4 Cl14 107.73(2) . . ?
Cl15 Zn4 Cl14 106.35(2) . . ?
Cl15 Zn4 Cl17 110.00(3) . . ?
Cl16 Zn4 Cl14 113.99(3) . . ?
Cl16 Zn4 Cl17 110.67(3) . . ?
Cl16 Zn4 Cl15 107.98(3) . . ?
H8b N8 H8a 107.6 . . ?
C7 N8 H8a 108.66(13) . . ?
C7 N8 H8b 108.66(14) . . ?
C10 N8 H8a 108.66(13) . . ?
C10 N8 H8b 108.66(14) . . ?
C10 N8 C7 114.41(19) . . ?
H4b N4 H4a 107.6 . . ?
C17 N4 H4a 108.72(13) . . ?
C17 N4 H4b 108.72(13) . . ?
C20 N4 H4a 108.72(13) . . ?
C20 N4 H4b 108.72(13) . . ?
C20 N4 C17 114.1(2) . . ?
H2b N2 H2a 108.0 . . ?
C4 N2 H2a 109.37(14) . . ?
C4 N2 H2b 109.37(13) . . ?
C3 N2 H2a 109.37(14) . . ?
C3 N2 H2b 109.37(13) . . ?
C3 N2 C4 111.3(2) . . ?
H3b N3 H3a 107.9 . . ?
C19 N3 H3a 109.24(14) . . ?
C19 N3 H3b 109.24(13) . . ?
C18 N3 H3a 109.24(14) . . ?
C18 N3 H3b 109.24(13) . . ?
C18 N3 C19 111.9(2) . . ?
H1b N1 H1a 107.6 . . ?
C5 N1 H1a 108.67(13) . . ?
C5 N1 H1b 108.67(13) . . ?
C2 N1 H1a 108.67(14) . . ?
C2 N1 H1b 108.67(14) . . ?
C2 N1 C5 114.4(2) . . ?
H5d N5 H5c 108.0 . . ?
C15 N5 H5c 109.41(13) . . ?
C15 N5 H5d 109.41(14) . . ?
C12 N5 H5c 109.41(14) . . ?
C12 N5 H5d 109.41(14) . . ?
C12 N5 C15 111.1(2) . . ?
H6e N6 H6d 107.9 . . ?
C14 N6 H6d 109.22(13) . . ?
C14 N6 H6e 109.22(15) . . ?
C13 N6 H6d 109.22(13) . . ?
C13 N6 H6e 109.22(14) . . ?
C13 N6 C14 112.0(2) . . ?
H7b N7 H7a 108.0 . . ?
C9 N7 H7a 109.31(14) . . ?
C9 N7 H7b 109.31(13) . . ?
C8 N7 H7a 109.31(13) . . ?
C8 N7 H7b 109.31(13) . . ?
C8 N7 C9 111.55(19) . . ?
H15a C15 N5 109.55(14) . . ?
H15b C15 N5 109.55(13) . . ?
H15b C15 H15a 108.1 . . ?
C14 C15 N5 110.5(2) . . ?
C14 C15 H15a 109.55(15) . . ?
C14 C15 H15b 109.55(14) . . ?
H5a C5 N1 109.48(14) . . ?
H5b C5 N1 109.48(13) . . ?
H5b C5 H5a 108.1 . . ?
C4 C5 N1 110.8(2) . . ?
C4 C5 H5a 109.48(15) . . ?
C4 C5 H5b 109.48(14) . . ?
C15 C14 N6 110.9(2) . . ?
H14a C14 N6 109.46(14) . . ?
H14a C14 C15 109.46(16) . . ?
H14b C14 N6 109.46(15) . . ?
H14b C14 C15 109.46(15) . . ?
H14b C14 H14a 108.1 . . ?
H7 C7 N8 107.46(12) . . ?
C6 C7 N8 111.7(2) . . ?
C6 C7 H7 107.46(14) . . ?
C8 C7 N8 109.1(2) . . ?
C8 C7 H7 107.46(14) . . ?
C8 C7 C6 113.4(2) . . ?
H10a C10 N8 109.70(14) . . ?
H10b C10 N8 109.70(13) . . ?
H10b C10 H10a 108.2 . . ?
C9 C10 N8 109.8(2) . . ?
C9 C10 H10a 109.70(15) . . ?
C9 C10 H10b 109.70(15) . . ?
H19a C19 N3 109.57(14) . . ?
H19b C19 N3 109.57(14) . . ?
H19b C19 H19a 108.1 . . ?
C20 C19 N3 110.4(2) . . ?
C20 C19 H19a 109.57(16) . . ?
C20 C19 H19b 109.57(14) . . ?
H13a C13 N6 109.65(14) . . ?
H13b C13 N6 109.65(13) . . ?
H13b C13 H13a 108.2 . . ?
C12 C13 N6 110.0(2) . . ?
C12 C13 H13a 109.65(15) . . ?
C12 C13 H13b 109.65(14) . . ?
H17 C17 N4 107.51(14) . . ?
C16 C17 N4 111.2(2) . . ?
C16 C17 H17 107.51(16) . . ?
C18 C17 N4 108.5(2) . . ?
C18 C17 H17 107.51(15) . . ?
C18 C17 C16 114.3(2) . . ?
C5 C4 N2 109.6(2) . . ?
H4c C4 N2 109.75(14) . . ?
H4c C4 C5 109.75(16) . . ?
H4d C4 N2 109.75(14) . . ?
H4d C4 C5 109.75(14) . . ?
H4d C4 H4c 108.2 . . ?
C10 C9 N7 110.6(2) . . ?
H9a C9 N7 109.54(14) . . ?
H9a C9 C10 109.54(15) . . ?
H9b C9 N7 109.54(13) . . ?
H9b C9 C10 109.54(14) . . ?
H9b C9 H9a 108.1 . . ?
H2 C2 N1 106.98(14) . . ?
C3 C2 N1 109.5(2) . . ?
C3 C2 H2 106.98(16) . . ?
C1 C2 N1 111.6(2) . . ?
C1 C2 H2 106.98(17) . . ?
C1 C2 C3 114.3(2) . . ?
H6a C6 C7 109.5 . . ?
H6b C6 C7 109.5 . . ?
H6b C6 H6a 109.5 . . ?
H6c C6 C7 109.5 . . ?
H6c C6 H6a 109.5 . . ?
H6c C6 H6b 109.5 . . ?
C19 C20 N4 110.6(2) . . ?
H20a C20 N4 109.53(13) . . ?
H20a C20 C19 109.53(14) . . ?
H20b C20 N4 109.53(13) . . ?
H20b C20 C19 109.53(15) . . ?
H20b C20 H20a 108.1 . . ?
H16a C16 C17 109.5 . . ?
H16b C16 C17 109.5 . . ?
H16b C16 H16a 109.5 . . ?
H16c C16 C17 109.5 . . ?
H16c C16 H16a 109.5 . . ?
H16c C16 H16b 109.5 . . ?
C2 C3 N2 111.5(2) . . ?
H3c C3 N2 109.33(14) . . ?
H3c C3 C2 109.33(16) . . ?
H3d C3 N2 109.33(14) . . ?
H3d C3 C2 109.33(15) . . ?
H3d C3 H3c 108.0 . . ?
C7 C8 N7 111.0(2) . . ?
H8c C8 N7 109.45(13) . . ?
H8c C8 C7 109.45(14) . . ?
H8d C8 N7 109.45(13) . . ?
H8d C8 C7 109.45(14) . . ?
H8d C8 H8c 108.0 . . ?
C17 C18 N3 111.8(2) . . ?
H18a C18 N3 109.26(14) . . ?
H18a C18 C17 109.26(14) . . ?
H18b C18 N3 109.26(13) . . ?
H18b C18 C17 109.26(15) . . ?
H18b C18 H18a 107.9 . . ?
C13 C12 N5 108.6(2) . . ?
H12 C12 N5 108.76(14) . . ?
H12 C12 C13 108.76(15) . . ?
C11 C12 N5 110.7(2) . . ?
C11 C12 C13 111.2(2) . . ?
C11 C12 H12 108.76(17) . . ?
H11a C11 C12 109.5 . . ?
H11b C11 C12 109.5 . . ?
H11b C11 H11a 109.5 . . ?
H11c C11 C12 109.5 . . ?
H11c C11 H11a 109.5 . . ?
H11c C11 H11b 109.5 . . ?
H1c C1 C2 109.5 . . ?
H1d C1 C2 109.5 . . ?
H1d C1 H1c 109.5 . . ?
H1e C1 C2 109.5 . . ?
H1e C1 H1c 109.5 . . ?
H1e C1 H1d 109.5 . . ?

loop_
_geom_bond_atom_site_label_1
_geom_bond_atom_site_label_2
_geom_bond_distance
_geom_bond_site_symmetry_2
_geom_bond_publ_flag
Zn2 Cl5 2.2581(6) . ?
Zn2 Cl7 2.2543(6) . ?
Zn2 Cl6 2.2749(7) . ?
Zn2 Cl8 2.2906(6) . ?
Zn3 Cl9 2.2423(6) . ?
Zn3 Cl13 2.2856(6) . ?
Zn3 Cl12 2.2629(6) . ?
Zn3 Cl10 2.2935(7) . ?
Zn1 Cl11 2.2896(6) . ?
Zn1 Cl1 2.2494(6) . ?
Zn1 Cl4 2.2778(6) . ?
Zn1 Cl3 2.2572(6) . ?
Zn4 Cl14 2.2628(6) . ?
Zn4 Cl17 2.2784(7) . ?
Zn4 Cl15 2.3127(7) . ?
Zn4 Cl16 2.2347(7) . ?
N8 H8a 0.9200 . ?
N8 H8b 0.9200 . ?
N8 C7 1.509(3) . ?
N8 C10 1.497(3) . ?
N4 H4a 0.9200 . ?
N4 H4b 0.9200 . ?
N4 C17 1.519(3) . ?
N4 C20 1.497(4) . ?
N2 H2a 0.9200 . ?
N2 H2b 0.9200 . ?
N2 C4 1.493(3) . ?
N2 C3 1.490(4) . ?
N3 H3a 0.9200 . ?
N3 H3b 0.9200 . ?
N3 C19 1.493(3) . ?
N3 C18 1.503(4) . ?
N1 H1a 0.9200 . ?
N1 H1b 0.9200 . ?
N1 C5 1.496(4) . ?
N1 C2 1.511(4) . ?
N5 H5c 0.9200 . ?
N5 H5d 0.9200 . ?
N5 C15 1.499(3) . ?
N5 C12 1.499(3) . ?
N6 H6d 0.9200 . ?
N6 H6e 0.9200 . ?
N6 C14 1.488(3) . ?
N6 C13 1.485(3) . ?
N7 H7a 0.9200 . ?
N7 H7b 0.9200 . ?
N7 C9 1.502(3) . ?
N7 C8 1.494(3) . ?
C15 H15a 0.9900 . ?
C15 H15b 0.9900 . ?
C15 C14 1.511(4) . ?
C5 H5a 0.9900 . ?
C5 H5b 0.9900 . ?
C5 C4 1.518(4) . ?
C14 H14a 0.9900 . ?
C14 H14b 0.9900 . ?
C7 H7 1.0000 . ?
C7 C6 1.518(4) . ?
C7 C8 1.521(3) . ?
C10 H10a 0.9900 . ?
C10 H10b 0.9900 . ?
C10 C9 1.508(4) . ?
C19 H19a 0.9900 . ?
C19 H19b 0.9900 . ?
C19 C20 1.514(3) . ?
C13 H13a 0.9900 . ?
C13 H13b 0.9900 . ?
C13 C12 1.526(4) . ?
C17 H17 1.0000 . ?
C17 C16 1.516(4) . ?
C17 C18 1.526(4) . ?
C4 H4c 0.9900 . ?
C4 H4d 0.9900 . ?
C9 H9a 0.9900 . ?
C9 H9b 0.9900 . ?
C2 H2 1.0000 . ?
C2 C3 1.518(4) . ?
C2 C1 1.510(4) . ?
C6 H6a 0.9800 . ?
C6 H6b 0.9800 . ?
C6 H6c 0.9800 . ?
C20 H20a 0.9900 . ?
C20 H20b 0.9900 . ?
C16 H16a 0.9800 . ?
C16 H16b 0.9800 . ?
C16 H16c 0.9800 . ?
C3 H3c 0.9900 . ?
C3 H3d 0.9900 . ?
C8 H8c 0.9900 . ?
C8 H8d 0.9900 . ?
C18 H18a 0.9900 . ?
C18 H18b 0.9900 . ?
C12 H12 1.0000 . ?
C12 C11 1.510(4) . ?
C11 H11a 0.9800 . ?
C11 H11b 0.9800 . ?
C11 H11c 0.9800 . ?
C1 H1c 0.9800 . ?
C1 H1d 0.9800 . ?
C1 H1e 0.9800 . ?

loop_
_geom_torsion_atom_site_label_1
_geom_torsion_atom_site_label_2
_geom_torsion_atom_site_label_3
_geom_torsion_atom_site_label_4
_geom_torsion
_geom_torsion_site_symmetry_1
_geom_torsion_site_symmetry_2
_geom_torsion_site_symmetry_3
_geom_torsion_site_symmetry_4
_geom_torsion_publ_flag
N8 C7 C8 N7 -54.4(2) . . . . ?
N8 C10 C9 N7 55.1(2) . . . . ?
N4 C17 C18 N3 -53.9(2) . . . . ?
N4 C20 C19 N3 55.1(2) . . . . ?
N2 C4 C5 N1 55.5(2) . . . . ?
N2 C3 C2 N1 -53.5(2) . . . . ?
N2 C3 C2 C1 72.6(3) . . . . ?
N3 C18 C17 C16 70.9(2) . . . . ?
N5 C15 C14 N6 -54.6(2) . . . . ?
N5 C12 C13 N6 58.8(2) . . . . ?
N6 C13 C12 C11 -179.1(2) . . . . ?
N7 C8 C7 C6 70.7(2) . . . . ?

loop_
_twin_individual_id
_twin_individual_mass_fraction_refined
1 0.957
2 0.043
